data_7053246
loop_
_publ_author_name
'Maji, Pathik'
'Krishnamurthy, Setharampattu S.'
'Nethaji, Munirathinam'

_publ_section_title
;
 NMR and X-ray crystallographic studies of unsymmetrical
 25,26;27,28-dibridged para-tert-butyl calix[4]arene bisphosphites with a
 large &#x201C;through-space&#x201D; P--P coupling
;
_journal_issue 7
_journal_name_full 'New Journal of Chemistry'
_journal_page_first 1478
_journal_paper_doi 10.1039/b903771c
_journal_volume 34
_journal_year 2010
_chemical_formula_moiety 'C59 H79 O6 P'
_chemical_formula_sum 'C59 H79 O6 P'
_chemical_formula_weight 915.19
_chemical_name_common
;
5,11,17,23-tetra-(tert-butyl)calix(4)arene 25,26-
(dihydroxy)(27,28-(2,6-di-tert-butyl-4-methyl-
phenyl))monophosphite,monohydrate
;
_chemical_name_systematic
;
5,11,17,23-tetra-(tert-butyl)calix[4]arene
25,26-(dihydroxy){27,28-(2,6-di-tert-butyl-
4-methyl-phenyl)}monophosphite,monohydrate
;
_space_group_IT_number 12
_symmetry_cell_setting monoclinic
_symmetry_space_group_name_Hall '-I 2y'
_symmetry_space_group_name_H-M 'I 1 2/m 1'
_atom_sites_solution_hydrogens geom
_atom_sites_solution_primary direct
_atom_sites_solution_secondary difmap
_audit_creation_method SHELXL-97
_cell_angle_alpha 90.00
_cell_angle_beta 108.889(11)
_cell_angle_gamma 90.00
_cell_formula_units_Z 4
_cell_length_a 14.929(3)
_cell_length_b 21.378(3)
_cell_length_c 18.173(2)
_cell_measurement_reflns_used 378
_cell_measurement_temperature 293(2)
_cell_measurement_theta_max 27.0
_cell_measurement_theta_min 2.50
_cell_volume 5487.6(15)
_computing_cell_refinement 'BRUKER SMART APEX CCD'
_computing_data_collection 'BRUKER SMART APEX CCD'
_computing_data_reduction 'BRUKER SAINT'
_computing_molecular_graphics ORTEP-III
_computing_publication_material 'WINGX V1.80.01'
_computing_structure_refinement 'SHELXL-97 (Sheldrick, 2008)'
_computing_structure_solution SHELXS-97
_diffrn_ambient_temperature 293(2)
_diffrn_detector_area_resol_mean 0.3
_diffrn_measured_fraction_theta_full 1.000
_diffrn_measured_fraction_theta_max 1.000
_diffrn_measurement_device_type 'BRUKER SMART APEX CCD'
_diffrn_measurement_method OMEGA
_diffrn_radiation_monochromator graphite
_diffrn_radiation_source 'fine-focus sealed tube'
_diffrn_radiation_type MoK\a
_diffrn_radiation_wavelength 0.71073
_diffrn_reflns_av_R_equivalents 0.0511
_diffrn_reflns_av_sigmaI/netI 0.0473
_diffrn_reflns_limit_h_max 17
_diffrn_reflns_limit_h_min -17
_diffrn_reflns_limit_k_max 25
_diffrn_reflns_limit_k_min -25
_diffrn_reflns_limit_l_max 21
_diffrn_reflns_limit_l_min -21
_diffrn_reflns_number 19854
_diffrn_reflns_theta_full 24.99
_diffrn_reflns_theta_max 24.99
_diffrn_reflns_theta_min 1.52
_exptl_absorpt_coefficient_mu 0.097
_exptl_absorpt_correction_T_max 0.9714
_exptl_absorpt_correction_T_min 0.9549
_exptl_absorpt_correction_type empirical
_exptl_absorpt_process_details SADABS
_exptl_crystal_colour COLORLESS
_exptl_crystal_density_diffrn 1.108
_exptl_crystal_density_method 'not measured'
_exptl_crystal_description RECTANGULAR
_exptl_crystal_F_000 1984
_exptl_crystal_size_max 0.48
_exptl_crystal_size_mid 0.36
_exptl_crystal_size_min 0.30
_refine_diff_density_max 1.253
_refine_diff_density_min -0.478
_refine_diff_density_rms 0.114
_refine_ls_extinction_method none
_refine_ls_goodness_of_fit_ref 1.306
_refine_ls_hydrogen_treatment mixed
_refine_ls_matrix_type fullcycle
_refine_ls_number_parameters 326
_refine_ls_number_reflns 4980
_refine_ls_number_restraints 7
_refine_ls_restrained_S_all 1.312
_refine_ls_R_factor_all 0.1373
_refine_ls_R_factor_gt 0.1067
_refine_ls_shift/su_max 0.007
_refine_ls_shift/su_mean 0.005
_refine_ls_structure_factor_coef Fsqd
_refine_ls_weighting_details 'calc w=1/[\s^2^(Fo^2^)+(0.2000P)^2^+0.0000P] where P=(Fo^2^+2Fc^2^)/3'
_refine_ls_weighting_scheme calc
_refine_ls_wR_factor_gt 0.3228
_refine_ls_wR_factor_ref 0.3451
_reflns_number_gt 3506
_reflns_number_total 4980
_reflns_threshold_expression >2\s(I)
_cod_data_source_file b903771c.txt
_cod_data_source_block pat24_m
_cod_depositor_comments
;
The following automatic conversions were performed:

'_symmetry_cell_setting' value 'MONOCLINIC' changed to 'monoclinic'
according to /home/saulius/struct/CIF-dictionaries/cif_core.dic
dictionary named 'cif_core.dic' version 2.4.2 from
2011-04-26.

'_exptl_absorpt_correction_type' value 'EMPIRICAL'
changed to 'empirical' according to
/home/saulius/struct/CIF-dictionaries/cif_core.dic dictionary named
'cif_core.dic' version 2.4.2 from 2011-04-26.

Automatic conversion script
Id: cif_fix_values 1891 2012-01-12 08:04:46Z andrius 
;
_cod_original_cell_volume 5487.8(15)
_cod_original_sg_symbol_H-M I2/m
_cod_database_code 7053246

loop_
_symmetry_equiv_pos_as_xyz
'x, y, z'
'-x, y, -z'
'x+1/2, y+1/2, z+1/2'
'-x+1/2, y+1/2, -z+1/2'
'-x, -y, -z'
'x, -y, z'
'-x+1/2, -y+1/2, -z+1/2'
'x+1/2, -y+1/2, z+1/2'

loop_
_atom_site_label
_atom_site_type_symbol
_atom_site_fract_x
_atom_site_fract_y
_atom_site_fract_z
_atom_site_U_iso_or_equiv
_atom_site_adp_type
_atom_site_occupancy
_atom_site_symmetry_multiplicity
_atom_site_calc_flag
_atom_site_refinement_flags
P1 P 0.76395(9) 0.5000 0.47576(7) 0.0371(3) Uani 1 2 d S
O1 O 0.72641(18) 0.43984(13) 0.41988(14) 0.0538(8) Uani 1 1 d .
O2 O 0.6904(2) 0.5000 0.52711(17) 0.0318(7) Uani 1 2 d S
O3 O 0.9234(2) 0.43609(13) 0.41187(16) 0.0554(7) Uani 1 1 d D
O4 O 0.6983(9) 0.5000 0.1599(8) 0.230(5) Uiso 0.94 2 d SP
H3A H 0.875(2) 0.437(5) 0.440(2) 0.33(6) Uiso 1 1 d D
C1 C 0.5377(3) 0.5000 0.3590(3) 0.0337(11) Uani 1 2 d S
H1A H 0.5668 0.5000 0.4151 0.040 Uiso 1 2 calc SR
H1B H 0.4695 0.5000 0.3471 0.040 Uiso 1 2 calc SR
C2 C 0.5684(2) 0.44202(16) 0.32440(19) 0.0330(8) Uani 1 1 d .
C3 C 0.5056(2) 0.41534(17) 0.2581(2) 0.0387(9) Uani 1 1 d .
H3 H 0.4442 0.4310 0.2392 0.046 Uiso 1 1 calc R
C4 C 0.5311(3) 0.36583(17) 0.2189(2) 0.0409(9) Uani 1 1 d .
C5 C 0.6222(3) 0.34244(17) 0.2501(2) 0.0405(9) Uani 1 1 d .
H5 H 0.6402 0.3089 0.2254 0.049 Uiso 1 1 calc R
C6 C 0.6884(2) 0.36731(16) 0.3173(2) 0.0334(8) Uani 1 1 d .
C7 C 0.6600(2) 0.41740(16) 0.35282(18) 0.0327(8) Uani 1 1 d .
C8 C 0.7878(2) 0.33945(17) 0.3475(2) 0.0373(8) Uani 1 1 d .
H8A H 0.7835 0.2944 0.3407 0.045 Uiso 1 1 calc R
H8B H 0.8145 0.3479 0.4028 0.045 Uiso 1 1 calc R
C9 C 0.8542(2) 0.36548(16) 0.3064(2) 0.0362(8) Uani 1 1 d .
C10 C 0.8518(3) 0.34289(18) 0.2340(2) 0.0415(9) Uani 1 1 d .
H10 H 0.8106 0.3103 0.2120 0.050 Uiso 1 1 calc R
C11 C 0.9083(3) 0.36686(17) 0.1928(2) 0.0421(9) Uani 1 1 d .
C12 C 0.9668(2) 0.41662(17) 0.2266(2) 0.0409(9) Uani 1 1 d .
H12 H 1.0049 0.4339 0.2003 0.049 Uiso 1 1 calc R
C13 C 0.9707(2) 0.44126(17) 0.2972(2) 0.0369(9) Uani 1 1 d .
C14 C 0.9166(2) 0.41469(17) 0.3384(2) 0.0367(8) Uani 1 1 d D
C15 C 1.0307(3) 0.5000 0.3283(3) 0.0434(13) Uani 1 2 d S
H15A H 1.0862 0.5000 0.3115 0.052 Uiso 1 2 calc SR
H15B H 1.0519 0.5000 0.3847 0.052 Uiso 1 2 calc SR
C16 C 0.7197(3) 0.5000 0.6100(2) 0.0286(11) Uani 1 2 d S
C17 C 0.7301(2) 0.55788(16) 0.64914(19) 0.0336(8) Uani 1 1 d .
C18 C 0.7585(2) 0.55524(19) 0.7304(2) 0.0420(9) Uani 1 1 d .
H18 H 0.7672 0.5926 0.7580 0.050 Uiso 1 1 calc R
C19 C 0.7740(4) 0.5000 0.7714(3) 0.0429(13) Uani 1 2 d SD
C20 C 0.4612(3) 0.3405(2) 0.1430(3) 0.0589(12) Uani 1 1 d .
C21 C 0.4369(5) 0.3953(3) 0.0813(3) 0.104(2) Uani 1 1 d .
H21A H 0.3815 0.3845 0.0386 0.156 Uiso 1 1 calc R
H21B H 0.4892 0.4018 0.0624 0.156 Uiso 1 1 calc R
H21C H 0.4250 0.4330 0.1053 0.156 Uiso 1 1 calc R
C22 C 0.4993(4) 0.2856(3) 0.1090(4) 0.106(2) Uani 1 1 d .
H22A H 0.5106 0.2508 0.1443 0.158 Uiso 1 1 calc R
H22B H 0.5575 0.2975 0.1010 0.158 Uiso 1 1 calc R
H22C H 0.4539 0.2738 0.0601 0.158 Uiso 1 1 calc R
C23 C 0.3696(4) 0.3207(3) 0.1550(3) 0.105(2) Uani 1 1 d .
H23A H 0.3806 0.2843 0.1877 0.158 Uiso 1 1 calc R
H23B H 0.3234 0.3111 0.1056 0.158 Uiso 1 1 calc R
H23C H 0.3465 0.3541 0.1793 0.158 Uiso 1 1 calc R
C24 C 0.9084(3) 0.3405(2) 0.1137(2) 0.0568(11) Uani 1 1 d .
C25 C 1.0032(4) 0.3081(4) 0.1241(4) 0.115(2) Uani 1 1 d .
H25A H 1.0531 0.3308 0.1613 0.172 Uiso 1 1 calc R
H25B H 1.0148 0.3070 0.0751 0.172 Uiso 1 1 calc R
H25C H 1.0012 0.2662 0.1424 0.172 Uiso 1 1 calc R
C26 C 0.8938(5) 0.3931(3) 0.0532(3) 0.098(2) Uani 1 1 d .
H26A H 0.8317 0.4107 0.0426 0.147 Uiso 1 1 calc R
H26B H 0.9000 0.3764 0.0061 0.147 Uiso 1 1 calc R
H26C H 0.9406 0.4250 0.0731 0.147 Uiso 1 1 calc R
C27 C 0.8284(4) 0.2936(3) 0.0792(3) 0.0958(19) Uani 1 1 d .
H27A H 0.8358 0.2586 0.1138 0.144 Uiso 1 1 calc R
H27B H 0.8306 0.2793 0.0297 0.144 Uiso 1 1 calc R
H27C H 0.7686 0.3134 0.0724 0.144 Uiso 1 1 calc R
C28 C 0.7161(3) 0.62294(16) 0.6094(2) 0.0407(9) Uani 1 1 d .
C29 C 0.7094(4) 0.6757(2) 0.6664(3) 0.0664(13) Uani 1 1 d .
H29A H 0.6585 0.6667 0.6862 0.100 Uiso 1 1 calc R
H29B H 0.6977 0.7150 0.6393 0.100 Uiso 1 1 calc R
H29C H 0.7678 0.6780 0.7087 0.100 Uiso 1 1 calc R
C30 C 0.8009(3) 0.6385(2) 0.5825(3) 0.0522(11) Uani 1 1 d .
H30A H 0.8548 0.6483 0.6269 0.078 Uiso 1 1 calc R
H30B H 0.7858 0.6739 0.5482 0.078 Uiso 1 1 calc R
H30C H 0.8152 0.6032 0.5557 0.078 Uiso 1 1 calc R
C31 C 0.6210(3) 0.6250(2) 0.5416(3) 0.0548(12) Uani 1 1 d .
H31A H 0.6241 0.5969 0.5012 0.082 Uiso 1 1 calc R
H31B H 0.6097 0.6667 0.5213 0.082 Uiso 1 1 calc R
H31C H 0.5705 0.6124 0.5602 0.082 Uiso 1 1 calc R
C32 C 0.8072(5) 0.5000 0.8601(4) 0.075(2) Uani 1 2 d SD
H32A H 0.8829(12) 0.5000 0.879(3) 0.23(5) Uiso 1 2 d SD
H32B H 0.7504(18) 0.5000 0.883(2) 0.18(5) Uiso 1 2 d SD

loop_
_atom_site_aniso_label
_atom_site_aniso_U_11
_atom_site_aniso_U_22
_atom_site_aniso_U_33
_atom_site_aniso_U_23
_atom_site_aniso_U_13
_atom_site_aniso_U_12
P1 0.0311(6) 0.0576(8) 0.0210(6) 0.000 0.0062(5) 0.000
O1 0.0484(15) 0.0697(18) 0.0329(13) -0.0169(12) -0.0013(11) 0.0185(13)
O2 0.0341(16) 0.0355(17) 0.0253(15) 0.000 0.0087(13) 0.000
O3 0.0623(16) 0.0613(18) 0.0461(15) -0.0088(13) 0.0224(13) -0.0054(14)
C1 0.032(2) 0.040(3) 0.029(2) 0.000 0.0104(19) 0.000
C2 0.0341(16) 0.0352(18) 0.0309(16) 0.0047(14) 0.0125(13) -0.0024(14)
C3 0.0355(17) 0.041(2) 0.0387(19) -0.0017(16) 0.0104(15) -0.0051(16)
C4 0.0412(19) 0.041(2) 0.0396(19) -0.0061(16) 0.0117(16) -0.0101(16)
C5 0.048(2) 0.0346(19) 0.0427(19) -0.0099(16) 0.0201(16) -0.0035(16)
C6 0.0330(17) 0.0328(18) 0.0346(17) 0.0037(14) 0.0113(14) -0.0025(14)
C7 0.0352(17) 0.0395(19) 0.0239(15) -0.0006(14) 0.0105(13) -0.0025(15)
C8 0.0444(19) 0.0323(18) 0.0387(18) 0.0029(15) 0.0182(15) 0.0032(15)
C9 0.0340(17) 0.0307(18) 0.0442(19) 0.0047(15) 0.0131(15) 0.0052(15)
C10 0.0423(19) 0.0362(19) 0.047(2) 0.0018(16) 0.0153(16) 0.0024(16)
C11 0.046(2) 0.039(2) 0.044(2) 0.0036(16) 0.0181(16) 0.0057(17)
C12 0.0357(17) 0.041(2) 0.049(2) 0.0058(17) 0.0185(15) 0.0028(16)
C13 0.0241(16) 0.042(2) 0.0426(19) 0.0044(16) 0.0075(14) 0.0079(15)
C14 0.0334(17) 0.0389(19) 0.0380(18) 0.0033(15) 0.0120(14) 0.0097(15)
C15 0.028(2) 0.052(3) 0.054(3) 0.000 0.017(2) 0.000
C16 0.021(2) 0.040(3) 0.023(2) 0.000 0.0053(17) 0.000
C17 0.0238(15) 0.044(2) 0.0334(17) 0.0000(15) 0.0100(13) 0.0036(14)
C18 0.0376(19) 0.054(2) 0.0336(18) -0.0126(17) 0.0104(15) 0.0016(17)
C19 0.041(3) 0.060(3) 0.027(2) 0.000 0.010(2) 0.000
C20 0.057(2) 0.068(3) 0.047(2) -0.022(2) 0.011(2) -0.009(2)
C21 0.121(5) 0.119(5) 0.047(3) -0.007(3) -0.007(3) -0.019(4)
C22 0.086(4) 0.123(5) 0.082(4) -0.061(4) -0.009(3) 0.011(4)
C23 0.077(3) 0.153(6) 0.085(4) -0.062(4) 0.025(3) -0.052(4)
C24 0.073(3) 0.058(3) 0.046(2) -0.0039(19) 0.030(2) -0.004(2)
C25 0.108(4) 0.160(6) 0.076(4) -0.034(4) 0.029(3) 0.050(4)
C26 0.167(6) 0.080(4) 0.055(3) 0.002(3) 0.047(3) -0.018(4)
C27 0.123(4) 0.114(4) 0.060(3) -0.031(3) 0.043(3) -0.058(4)
C28 0.0401(19) 0.0329(19) 0.046(2) -0.0058(16) 0.0095(16) 0.0032(16)
C29 0.087(3) 0.049(2) 0.065(3) -0.010(2) 0.027(2) 0.014(2)
C30 0.060(2) 0.046(2) 0.055(2) 0.0003(19) 0.0236(19) -0.0108(19)
C31 0.045(2) 0.049(2) 0.061(3) 0.008(2) 0.004(2) 0.0134(19)
C32 0.081(5) 0.108(6) 0.031(3) 0.000 0.011(3) 0.000

loop_
_atom_type_symbol
_atom_type_description
_atom_type_scat_dispersion_real
_atom_type_scat_dispersion_imag
_atom_type_scat_source
C C 0.0033 0.0016 'International Tables Vol C Tables 4.2.6.8 and 6.1.1.4'
H H 0.0000 0.0000 'International Tables Vol C Tables 4.2.6.8 and 6.1.1.4'
O O 0.0106 0.0060 'International Tables Vol C Tables 4.2.6.8 and 6.1.1.4'
P P 0.1023 0.0942 'International Tables Vol C Tables 4.2.6.8 and 6.1.1.4'

loop_
_geom_angle_atom_site_label_1
_geom_angle_atom_site_label_2
_geom_angle_atom_site_label_3
_geom_angle
_geom_angle_site_symmetry_1
_geom_angle_site_symmetry_3
O1 P1 O1 104.9(2) . 6_565
O1 P1 O2 101.25(13) . .
O1 P1 O2 101.25(13) 6_565 .
C7 O1 P1 146.09(19) . .
C16 O2 P1 124.28(19) . .
C14 O3 H3A 131(3) . .
C2 C1 C2 108.6(4) . 6_565
C2 C1 H1A 110.0 . .
C2 C1 H1A 110.0 6_565 .
C2 C1 H1B 110.0 . .
C2 C1 H1B 110.0 6_565 .
H1A C1 H1B 108.3 . .
C3 C2 C7 118.1(3) . .
C3 C2 C1 118.9(3) . .
C7 C2 C1 122.8(3) . .
C2 C3 C4 122.3(3) . .
C2 C3 H3 118.8 . .
C4 C3 H3 118.8 . .
C5 C4 C3 117.3(3) . .
C5 C4 C20 122.1(4) . .
C3 C4 C20 120.5(3) . .
C4 C5 C6 122.7(3) . .
C4 C5 H5 118.7 . .
C6 C5 H5 118.7 . .
C7 C6 C5 117.6(3) . .
C7 C6 C8 122.8(3) . .
C5 C6 C8 119.6(3) . .
O1 C7 C6 116.0(3) . .
O1 C7 C2 122.0(3) . .
C6 C7 C2 121.9(3) . .
C6 C8 C9 113.0(3) . .
C6 C8 H8A 109.0 . .
C9 C8 H8A 109.0 . .
C6 C8 H8B 109.0 . .
C9 C8 H8B 109.0 . .
H8A C8 H8B 107.8 . .
C10 C9 C14 117.7(3) . .
C10 C9 C8 121.0(3) . .
C14 C9 C8 121.3(3) . .
C9 C10 C11 123.0(3) . .
C9 C10 H10 118.5 . .
C11 C10 H10 118.5 . .
C12 C11 C10 116.7(4) . .
C12 C11 C24 120.1(4) . .
C10 C11 C24 123.2(3) . .
C13 C12 C11 122.5(4) . .
C13 C12 H12 118.7 . .
C11 C12 H12 118.7 . .
C12 C13 C14 119.5(3) . .
C12 C13 C15 120.0(4) . .
C14 C13 C15 120.5(4) . .
O3 C14 C13 120.7(3) . .
O3 C14 C9 118.8(3) . .
C13 C14 C9 120.5(3) . .
C13 C15 C13 109.2(4) . 6_565
C13 C15 H15A 109.8 . .
C13 C15 H15A 109.8 6_565 .
C13 C15 H15B 109.8 . .
C13 C15 H15B 109.8 6_565 .
H15A C15 H15B 108.3 . .
C17 C16 C17 122.6(4) 6_565 .
C17 C16 O2 118.6(2) 6_565 .
C17 C16 O2 118.6(2) . .
C18 C17 C16 116.3(3) . .
C18 C17 C28 118.5(3) . .
C16 C17 C28 125.1(3) . .
C19 C18 C17 123.1(4) . .
C19 C18 H18 118.4 . .
C17 C18 H18 118.4 . .
C18 C19 C18 118.4(5) 6_565 .
C18 C19 C32 120.8(2) 6_565 .
C18 C19 C32 120.8(2) . .
C23 C20 C22 108.5(5) . .
C23 C20 C4 110.6(4) . .
C22 C20 C4 113.8(4) . .
C23 C20 C21 107.3(5) . .
C22 C20 C21 108.3(5) . .
C4 C20 C21 108.0(4) . .
C20 C21 H21A 109.5 . .
C20 C21 H21B 109.5 . .
H21A C21 H21B 109.5 . .
C20 C21 H21C 109.5 . .
H21A C21 H21C 109.5 . .
H21B C21 H21C 109.5 . .
C20 C22 H22A 109.5 . .
C20 C22 H22B 109.5 . .
H22A C22 H22B 109.5 . .
C20 C22 H22C 109.5 . .
H22A C22 H22C 109.5 . .
H22B C22 H22C 109.5 . .
C20 C23 H23A 109.5 . .
C20 C23 H23B 109.5 . .
H23A C23 H23B 109.5 . .
C20 C23 H23C 109.5 . .
H23A C23 H23C 109.5 . .
H23B C23 H23C 109.5 . .
C27 C24 C25 108.8(5) . .
C27 C24 C26 106.0(4) . .
C25 C24 C26 109.3(5) . .
C27 C24 C11 112.7(4) . .
C25 C24 C11 109.2(4) . .
C26 C24 C11 110.8(4) . .
C24 C25 H25A 109.5 . .
C24 C25 H25B 109.5 . .
H25A C25 H25B 109.5 . .
C24 C25 H25C 109.5 . .
H25A C25 H25C 109.5 . .
H25B C25 H25C 109.5 . .
C24 C26 H26A 109.5 . .
C24 C26 H26B 109.5 . .
H26A C26 H26B 109.5 . .
C24 C26 H26C 109.5 . .
H26A C26 H26C 109.5 . .
H26B C26 H26C 109.5 . .
C24 C27 H27A 109.5 . .
C24 C27 H27B 109.5 . .
H27A C27 H27B 109.5 . .
C24 C27 H27C 109.5 . .
H27A C27 H27C 109.5 . .
H27B C27 H27C 109.5 . .
C30 C28 C31 112.3(3) . .
C30 C28 C17 110.0(3) . .
C31 C28 C17 110.3(3) . .
C30 C28 C29 107.0(3) . .
C31 C28 C29 105.6(3) . .
C17 C28 C29 111.6(3) . .
C28 C29 H29A 109.5 . .
C28 C29 H29B 109.5 . .
H29A C29 H29B 109.5 . .
C28 C29 H29C 109.5 . .
H29A C29 H29C 109.5 . .
H29B C29 H29C 109.5 . .
C28 C30 H30A 109.5 . .
C28 C30 H30B 109.5 . .
H30A C30 H30B 109.5 . .
C28 C30 H30C 109.5 . .
H30A C30 H30C 109.5 . .
H30B C30 H30C 109.5 . .
C28 C31 H31A 109.5 . .
C28 C31 H31B 109.5 . .
H31A C31 H31B 109.5 . .
C28 C31 H31C 109.5 . .
H31A C31 H31C 109.5 . .
H31B C31 H31C 109.5 . .
C19 C32 H32A 106(3) . .
C19 C32 H32B 113(2) . .
H32A C32 H32B 140(3) . .

loop_
_geom_bond_atom_site_label_1
_geom_bond_atom_site_label_2
_geom_bond_distance
_geom_bond_site_symmetry_2
P1 O1 1.622(3) .
P1 O1 1.622(3) 6_565
P1 O2 1.655(3) .
O1 C7 1.384(3) .
O2 C16 1.426(4) .
O3 C14 1.383(4) .
O3 H3A 1.014(19) .
C1 C2 1.526(4) .
C1 C2 1.526(4) 6_565
C1 H1A 0.9700 .
C1 H1B 0.9700 .
C2 C3 1.387(5) .
C2 C7 1.399(5) .
C3 C4 1.396(5) .
C3 H3 0.9300 .
C4 C5 1.386(5) .
C4 C20 1.535(5) .
C5 C6 1.404(5) .
C5 H5 0.9300 .
C6 C7 1.385(5) .
C6 C8 1.526(5) .
C8 C9 1.528(5) .
C8 H8A 0.9700 .
C8 H8B 0.9700 .
C9 C10 1.391(5) .
C9 C14 1.401(5) .
C10 C11 1.394(5) .
C10 H10 0.9300 .
C11 C12 1.387(5) .
C11 C24 1.545(6) .
C12 C13 1.371(5) .
C12 H12 0.9300 .
C13 C14 1.388(5) .
C13 C15 1.540(4) .
C15 C13 1.540(4) 6_565
C15 H15A 0.9700 .
C15 H15B 0.9700 .
C16 C17 1.411(4) 6_565
C16 C17 1.411(4) .
C17 C18 1.399(5) .
C17 C28 1.550(5) .
C18 C19 1.375(5) .
C18 H18 0.9300 .
C19 C18 1.375(5) 6_565
C19 C32 1.526(8) .
C20 C23 1.514(7) .
C20 C22 1.520(7) .
C20 C21 1.582(8) .
C21 H21A 0.9600 .
C21 H21B 0.9600 .
C21 H21C 0.9600 .
C22 H22A 0.9600 .
C22 H22B 0.9600 .
C22 H22C 0.9600 .
C23 H23A 0.9600 .
C23 H23B 0.9600 .
C23 H23C 0.9600 .
C24 C27 1.529(7) .
C24 C25 1.532(7) .
C24 C26 1.538(7) .
C25 H25A 0.9600 .
C25 H25B 0.9600 .
C25 H25C 0.9600 .
C26 H26A 0.9600 .
C26 H26B 0.9600 .
C26 H26C 0.9600 .
C27 H27A 0.9600 .
C27 H27B 0.9600 .
C27 H27C 0.9600 .
C28 C30 1.534(6) .
C28 C31 1.550(5) .
C28 C29 1.557(6) .
C29 H29A 0.9600 .
C29 H29B 0.9600 .
C29 H29C 0.9600 .
C30 H30A 0.9600 .
C30 H30B 0.9600 .
C30 H30C 0.9600 .
C31 H31A 0.9600 .
C31 H31B 0.9600 .
C31 H31C 0.9600 .
C32 H32A 1.070(16) .
C32 H32B 1.064(18) .

loop_
_geom_torsion_atom_site_label_1
_geom_torsion_atom_site_label_2
_geom_torsion_atom_site_label_3
_geom_torsion_atom_site_label_4
_geom_torsion
_geom_torsion_site_symmetry_1
_geom_torsion_site_symmetry_4
O1 P1 O1 C7 -23.6(5) 6_565 .
O2 P1 O1 C7 81.4(4) . .
O1 P1 O2 C16 126.06(10) . .
O1 P1 O2 C16 -126.06(10) 6_565 .
C2 C1 C2 C3 -92.1(4) 6_565 .
C2 C1 C2 C7 82.6(4) 6_565 .
C7 C2 C3 C4 -0.9(5) . .
C1 C2 C3 C4 174.1(3) . .
C2 C3 C4 C5 1.9(6) . .
C2 C3 C4 C20 -176.2(4) . .
C3 C4 C5 C6 -1.3(6) . .
C20 C4 C5 C6 176.7(4) . .
C4 C5 C6 C7 -0.2(5) . .
C4 C5 C6 C8 -179.3(3) . .
P1 O1 C7 C6 152.5(3) . .
P1 O1 C7 C2 -30.1(5) . .
C5 C6 C7 O1 178.7(3) . .
C8 C6 C7 O1 -2.3(5) . .
C5 C6 C7 C2 1.3(5) . .
C8 C6 C7 C2 -179.7(3) . .
C3 C2 C7 O1 -178.0(3) . .
C1 C2 C7 O1 7.3(5) . .
C3 C2 C7 C6 -0.8(5) . .
C1 C2 C7 C6 -175.5(3) . .
C7 C6 C8 C9 -95.9(4) . .
C5 C6 C8 C9 83.1(4) . .
C6 C8 C9 C10 -80.5(4) . .
C6 C8 C9 C14 96.7(4) . .
C14 C9 C10 C11 0.2(5) . .
C8 C9 C10 C11 177.4(3) . .
C9 C10 C11 C12 -1.8(5) . .
C9 C10 C11 C24 177.9(3) . .
C10 C11 C12 C13 0.6(5) . .
C24 C11 C12 C13 -179.0(3) . .
C11 C12 C13 C14 2.1(5) . .
C11 C12 C13 C15 -174.8(3) . .
C12 C13 C14 O3 176.0(3) . .
C15 C13 C14 O3 -7.1(5) . .
C12 C13 C14 C9 -3.8(5) . .
C15 C13 C14 C9 173.1(3) . .
C10 C9 C14 O3 -177.1(3) . .
C8 C9 C14 O3 5.7(5) . .
C10 C9 C14 C13 2.7(5) . .
C8 C9 C14 C13 -174.5(3) . .
C12 C13 C15 C13 87.4(5) . 6_565
C14 C13 C15 C13 -89.5(5) . 6_565
P1 O2 C16 C17 -92.3(3) . 6_565
P1 O2 C16 C17 92.3(3) . .
C17 C16 C17 C18 4.5(6) 6_565 .
O2 C16 C17 C18 179.7(3) . .
C17 C16 C17 C28 -177.7(3) 6_565 .
O2 C16 C17 C28 -2.5(5) . .
C16 C17 C18 C19 -1.3(6) . .
C28 C17 C18 C19 -179.2(4) . .
C17 C18 C19 C18 -1.7(8) . 6_565
C17 C18 C19 C32 178.5(5) . .
C5 C4 C20 C23 126.0(5) . .
C3 C4 C20 C23 -56.0(6) . .
C5 C4 C20 C22 3.5(7) . .
C3 C4 C20 C22 -178.5(4) . .
C5 C4 C20 C21 -116.8(5) . .
C3 C4 C20 C21 61.1(5) . .
C12 C11 C24 C27 -170.4(4) . .
C10 C11 C24 C27 10.0(6) . .
C12 C11 C24 C25 68.6(5) . .
C10 C11 C24 C25 -111.0(5) . .
C12 C11 C24 C26 -51.8(5) . .
C10 C11 C24 C26 128.6(5) . .
C18 C17 C28 C30 102.8(4) . .
C16 C17 C28 C30 -75.0(4) . .
C18 C17 C28 C31 -132.9(4) . .
C16 C17 C28 C31 49.4(5) . .
C18 C17 C28 C29 -15.8(5) . .
C16 C17 C28 C29 166.4(4) . .
